data_7200175
loop_
_publ_author_name
'Yang, Wenbin'
'Lin, Xiang'
'Blake, Alexander J.'
'Wilson, Claire'
'Hubberstey, Peter'
'Champness, Neil R.'
'Schr\"oder, Martin'

_publ_section_title
;
 In situ synthesis of 5-substituted-tetrazoles and
 metallosupramolecular co-ordination polymers
;
_journal_issue 1
_journal_name_full CrystEngComm
_journal_page_first 67
_journal_paper_doi 10.1039/b808496c
_journal_volume 11
_journal_year 2009
_chemical_formula_moiety 'C10 H10 N2, 2(H2 O4 P), 2(H2 O)'
_chemical_formula_sum 'C10 H18 N2 O10 P2'
_chemical_formula_weight 388.20
_chemical_name_systematic
;
?
;
_space_group_IT_number 14
_symmetry_cell_setting monoclinic
_symmetry_space_group_name_Hall '-P 2ybc'
_symmetry_space_group_name_H-M 'P 1 21/c 1'
_atom_sites_solution_hydrogens 'CH geometrically placed, H2PO4, NH and H2O from delta-F'
_atom_sites_solution_primary direct
_atom_sites_solution_secondary difmap
_audit_creation_method SHELXL-97
_cell_angle_alpha 90.00
_cell_angle_beta 92.736(2)
_cell_angle_gamma 90.00
_cell_formula_units_Z 4
_cell_length_a 18.947(3)
_cell_length_b 9.0330(14)
_cell_length_c 9.4944(14)
_cell_measurement_reflns_used 6255
_cell_measurement_temperature 150(2)
_cell_measurement_theta_max 27.5
_cell_measurement_theta_min 2.25
_cell_volume 1623.1(4)
_computing_cell_refinement 'Bruker SAINT version 6.36a (Bruker, 2000)'
_computing_data_collection 'Bruker SMART version 5.625 (Bruker, 2001)'
_computing_data_reduction 'Bruker SAINT; Bruker SHELXTL (Bruker, 2001)'
_computing_publication_material 'enCIFer(Allen et al.,2004);PLATON(Spek,2003)'
_computing_structure_refinement 'SHELXL-97 (Sheldrick, 1997)'
_computing_structure_solution 'SHELXS-97 (Sheldrick, 1990)'
_diffrn_ambient_temperature 150(2)
_diffrn_measured_fraction_theta_full 0.997
_diffrn_measured_fraction_theta_max 0.996
_diffrn_measurement_device_type 'Bruker SMART APEX CCD area detector'
_diffrn_measurement_method omega
_diffrn_radiation_monochromator graphite
_diffrn_radiation_source 'normal-focus sealed tube'
_diffrn_radiation_type MoK\a
_diffrn_radiation_wavelength 0.71073
_diffrn_reflns_av_R_equivalents 0.021
_diffrn_reflns_av_sigmaI/netI 0.019
_diffrn_reflns_limit_h_max 24
_diffrn_reflns_limit_h_min -24
_diffrn_reflns_limit_k_max 11
_diffrn_reflns_limit_k_min -11
_diffrn_reflns_limit_l_max 12
_diffrn_reflns_limit_l_min -12
_diffrn_reflns_number 13838
_diffrn_reflns_theta_full 27.50
_diffrn_reflns_theta_max 27.52
_diffrn_reflns_theta_min 2.50
_diffrn_standards_decay_% 0
_diffrn_standards_number 0
_exptl_absorpt_coefficient_mu 0.323
_exptl_absorpt_correction_T_max 1.000
_exptl_absorpt_correction_T_min 0.869
_exptl_absorpt_correction_type multi-scan
_exptl_absorpt_process_details 'SADABS V2.03'
_exptl_crystal_colour colourless
_exptl_crystal_density_diffrn 1.589
_exptl_crystal_density_meas 0
_exptl_crystal_density_method 'not measured'
_exptl_crystal_description block
_exptl_crystal_F_000 808
_exptl_crystal_size_max 0.48
_exptl_crystal_size_mid 0.19
_exptl_crystal_size_min 0.12
_refine_diff_density_max 0.67
_refine_diff_density_min -0.43
_refine_diff_density_rms 0.07
_refine_ls_extinction_method none
_refine_ls_goodness_of_fit_ref 1.04
_refine_ls_hydrogen_treatment 'riding model, H2PO4, NH and H2O refined with restraints'
_refine_ls_matrix_type full
_refine_ls_number_parameters 257
_refine_ls_number_reflns 3722
_refine_ls_number_restraints 8
_refine_ls_restrained_S_all 1.04
_refine_ls_R_factor_all 0.0501
_refine_ls_R_factor_gt 0.0453
_refine_ls_shift/su_max 0.002
_refine_ls_shift/su_mean 0.000
_refine_ls_structure_factor_coef Fsqd
_refine_ls_weighting_details 'calc w=1/[\s^2^(Fo^2^)+(0.0608P)^2^+1.3077P] where P=(Fo^2^+2Fc^2^)/3'
_refine_ls_weighting_scheme calc
_refine_ls_wR_factor_gt 0.118
_refine_ls_wR_factor_ref 0.124
_reflns_number_gt 3308
_reflns_number_total 3965
_reflns_threshold_expression >2sigma(I)
_cod_data_source_file b808496c.txt
_cod_data_source_block (7)
_cod_depositor_comments
;
The following automatic conversions were performed:
'_symmetry_cell_setting' value 'Monoclinic' changed to 'monoclinic'
according to '/home/saulius/struct/CIF-dictionaries/cif_core.dic'
dictionary named 'cif_core.dic' version 2.4.1 from 2010-06-29.

Automatic conversion script
Id: cif_fix_enum 1527 2010-12-29 10:47:43Z saulius 
;
_cod_original_cell_volume 1623.1(7)
_cod_original_sg_symbol_H-M 'P 21/c'
_cod_database_code 7200175

loop_
_symmetry_equiv_pos_site_id
_symmetry_equiv_pos_as_xyz
1 x,y,z
2 -x,1/2+y,1/2-z
3 -x,-y,-z
4 x,1/2-y,1/2+z

loop_
_atom_site_aniso_label
_atom_site_aniso_U_11
_atom_site_aniso_U_22
_atom_site_aniso_U_33
_atom_site_aniso_U_23
_atom_site_aniso_U_13
_atom_site_aniso_U_12
N1 0.0268(8) 0.0389(9) 0.0271(8) -0.0033(6) -0.0083(6) 0.0004(7)
N11 0.0268(8) 0.0488(10) 0.0314(8) -0.0101(7) -0.0089(7) 0.0021(7)
C2 0.0335(9) 0.0328(9) 0.0316(9) -0.0032(8) -0.0077(7) -0.0024(8)
C3 0.0322(9) 0.0300(9) 0.0335(9) 0.0004(7) -0.0102(7) 0.0025(7)
C4 0.0239(8) 0.0312(9) 0.0228(8) 0.0006(7) -0.0032(6) -0.0006(7)
C5 0.0352(10) 0.0301(9) 0.0336(9) -0.0051(8) -0.0120(8) 0.0036(8)
C6 0.0351(10) 0.0361(10) 0.0353(10) -0.0043(8) -0.0121(8) 0.0080(8)
C22 0.0360(10) 0.0423(11) 0.0346(10) -0.0026(8) -0.0129(8) 0.0069(9)
C33 0.0346(10) 0.0331(10) 0.0347(10) -0.0017(8) -0.0116(8) 0.0014(8)
C44 0.0239(8) 0.0335(9) 0.0232(8) -0.0021(7) -0.0036(6) 0.0010(7)
C55 0.0353(10) 0.0348(10) 0.0344(10) 0.0001(8) -0.0081(8) -0.0027(8)
C66 0.0341(10) 0.0403(11) 0.0406(11) -0.0056(9) -0.0087(8) -0.0054(8)
P1 0.0239(2) 0.0241(2) 0.0177(2) 0.0002(2) -0.0043(2) 0.0006(2)
O1 0.0320(7) 0.0424(8) 0.0198(6) -0.0019(5) -0.0064(5) 0.0011(6)
O2 0.0295(6) 0.0252(6) 0.0309(6) -0.0034(5) -0.0090(5) 0.0040(5)
O3 0.0483(9) 0.0485(8) 0.0220(7) 0.0061(6) 0.0044(6) 0.0221(7)
O4 0.0401(8) 0.0357(8) 0.0512(9) 0.0182(7) -0.0216(7) -0.0129(6)
P2 0.0292(3) 0.0283(3) 0.0197(2) 0.0015(2) -0.0061(2) -0.0012(2)
O5 0.0383(8) 0.0514(9) 0.0212(6) 0.0042(6) -0.0077(5) -0.0033(6)
O6 0.0452(9) 0.0473(9) 0.0552(10) 0.0257(8) -0.0280(7) -0.0206(7)
O7 0.0395(9) 0.0946(14) 0.0273(8) -0.0184(8) 0.0013(6) -0.0184(9)
O8 0.0904(14) 0.0414(9) 0.0624(11) -0.0220(8) -0.0492(10) 0.0264(9)
O9 0.0358(9) 0.0970(15) 0.0320(8) 0.0057(9) -0.0032(7) -0.0067(9)
O10 0.0308(9) 0.150(2) 0.0360(9) -0.0195(11) -0.0025(7) -0.0055(11)

loop_
_atom_site_label
_atom_site_type_symbol
_atom_site_thermal_displace_type
_atom_site_fract_x
_atom_site_fract_y
_atom_site_fract_z
_atom_site_occupancy
_atom_site_U_iso_or_equiv
_atom_site_calc_flag
_atom_site_refinement_flags
N1 N Uani 0.10681(8) 0.17691(19) 0.01020(17) 1.000 0.0312(5) . .
N11 N Uani 0.39028(9) 0.2862(2) 0.49551(18) 1.000 0.0360(5) . .
C2 C Uani 0.14707(10) 0.0620(2) 0.0485(2) 1.000 0.0329(5) . .
C3 C Uani 0.20456(10) 0.0804(2) 0.1426(2) 1.000 0.0323(5) . .
C4 C Uani 0.21937(9) 0.2202(2) 0.19836(18) 1.000 0.0261(5) . .
C5 C Uani 0.17595(10) 0.3380(2) 0.1555(2) 1.000 0.0334(5) . .
C6 C Uani 0.11967(11) 0.3127(2) 0.0608(2) 1.000 0.0359(6) . .
C22 C Uani 0.36493(11) 0.1497(2) 0.4748(2) 1.000 0.0381(6) . .
C33 C Uani 0.30903(10) 0.1249(2) 0.3790(2) 1.000 0.0346(6) . .
C44 C Uani 0.28021(9) 0.2438(2) 0.30186(18) 1.000 0.0270(5) . .
C55 C Uani 0.30912(11) 0.3837(2) 0.3243(2) 1.000 0.0351(6) . .
C66 C Uani 0.36431(11) 0.4016(2) 0.4235(2) 1.000 0.0387(6) . .
P1 P Uani 0.03811(2) 0.71631(5) 0.21215(4) 1.000 0.0221(1) . .
O1 O Uani 0.07722(7) 0.71813(15) 0.35251(13) 1.000 0.0316(4) . .
O2 O Uani 0.00348(7) 0.86009(14) 0.16265(13) 1.000 0.0289(3) . .
O3 O Uani 0.09185(8) 0.66577(18) 0.10135(14) 1.000 0.0395(5) . .
O4 O Uani -0.02375(8) 0.60212(17) 0.20695(17) 1.000 0.0431(5) . .
P2 P Uani 0.54072(2) 0.30382(5) 0.21474(4) 1.000 0.0260(2) . .
O5 O Uani 0.57727(8) 0.31183(17) 0.35745(14) 1.000 0.0373(4) . .
O6 O Uani 0.49080(8) 0.17546(18) 0.18698(18) 1.000 0.0502(5) . .
O7 O Uani 0.59914(9) 0.2996(2) 0.10593(16) 1.000 0.0538(6) . .
O8 O Uani 0.49419(11) 0.4412(2) 0.1792(2) 1.000 0.0664(7) . .
O9 O Uani 0.28395(9) 0.6916(3) 0.13783(18) 1.000 0.0551(6) . .
O10 O Uani 0.22177(9) 0.7721(3) 0.3769(2) 1.000 0.0724(8) . .
H1 H Uiso 0.0681(14) 0.157(3) -0.055(3) 1.000 0.050(7) . .
H2A H Uiso 0.13640 -0.03340 0.01120 1.000 0.0390 calc R
H3A H Uiso 0.23360 -0.00170 0.16890 1.000 0.0390 calc R
H5A H Uiso 0.18500 0.43480 0.19110 1.000 0.0400 calc R
H6A H Uiso 0.08980 0.39260 0.03140 1.000 0.0430 calc R
H11 H Uiso 0.4267(17) 0.309(3) 0.565(3) 1.000 0.070(9) . .
H22A H Uiso 0.38550 0.06900 0.52630 1.000 0.0460 calc R
H33A H Uiso 0.29040 0.02800 0.36560 1.000 0.0410 calc R
H55A H Uiso 0.29120 0.46620 0.27200 1.000 0.0420 calc R
H66A H Uiso 0.38380 0.49730 0.44030 1.000 0.0460 calc R
H3B H Uiso 0.0813(16) 0.694(3) 0.0194(15) 1.000 0.066(9) . .
H4B H Uiso -0.0159(14) 0.5197(17) 0.245(3) 1.000 0.060(8) . .
H7B H Uiso 0.5876(17) 0.271(3) 0.0250(16) 1.000 0.074(10) . .
H8B H Uiso 0.5028(17) 0.519(2) 0.225(3) 1.000 0.078(10) . .
H9B H Uiso 0.3206(11) 0.744(3) 0.136(3) 1.000 0.069(10) . .
H9C H Uiso 0.2678(15) 0.716(4) 0.0570(17) 1.000 0.076(10) . .
H10B H Uiso 0.1781(6) 0.757(4) 0.366(3) 1.000 0.067(9) . .
H10C H Uiso 0.2387(15) 0.742(3) 0.302(2) 1.000 0.077(10) . .

loop_
_atom_type_symbol
_atom_type_description
_atom_type_scat_dispersion_real
_atom_type_scat_dispersion_imag
_atom_type_scat_source
C C 0.0033 0.0016 'International Tables Vol C Tables 4.2.6.8 and 6.1.1.4'
H H 0.0000 0.0000 'International Tables Vol C Tables 4.2.6.8 and 6.1.1.4'
N N 0.0061 0.0033 'International Tables Vol C Tables 4.2.6.8 and 6.1.1.4'
O O 0.0106 0.0060 'International Tables Vol C Tables 4.2.6.8 and 6.1.1.4'
P P 0.1023 0.0942 'International Tables Vol C Tables 4.2.6.8 and 6.1.1.4'

loop_
_geom_angle_atom_site_label_1
_geom_angle_atom_site_label_2
_geom_angle_atom_site_label_3
_geom_angle
_geom_angle_site_symmetry_1
_geom_angle_site_symmetry_2
_geom_angle_site_symmetry_3
_geom_angle_publ_flag
O1 P1 O4 112.05(8) . . . yes
O2 P1 O3 109.05(8) . . . yes
O2 P1 O4 104.04(8) . . . yes
O3 P1 O4 107.30(9) . . . yes
O1 P1 O2 117.07(8) . . . yes
O1 P1 O3 106.96(8) . . . yes
O5 P2 O8 113.14(10) . . . yes
O7 P2 O8 106.94(10) . . . yes
O6 P2 O7 109.01(9) . . . yes
O6 P2 O8 103.39(10) . . . yes
O5 P2 O6 117.03(9) . . . yes
O5 P2 O7 106.91(9) . . . yes
P1 O3 H3B 114(2) . . . no
P1 O4 H4B 117.1(18) . . . no
P2 O7 H7B 117(2) . . . no
P2 O8 H8B 118(2) . . . no
H9B O9 H9C 96(3) . . . no
H10B O10 H10C 105(3) . . . no
C2 N1 C6 121.78(17) . . . yes
C22 N11 C66 121.83(18) . . . yes
C2 N1 H1 116.4(16) . . . no
C6 N1 H1 121.9(16) . . . no
C22 N11 H11 123.0(16) . . . no
C66 N11 H11 115.1(16) . . . no
N1 C2 C3 120.42(17) . . . yes
C2 C3 C4 119.46(17) . . . no
C3 C4 C5 118.42(16) . . . no
C5 C4 C44 120.61(16) . . . no
C3 C4 C44 120.97(16) . . . no
C4 C5 C6 119.37(17) . . . no
N1 C6 C5 120.55(17) . . . yes
N11 C22 C33 120.42(17) . . . yes
C22 C33 C44 119.28(17) . . . no
C4 C44 C33 120.36(16) . . . no
C4 C44 C55 121.11(16) . . . no
C33 C44 C55 118.53(16) . . . no
C44 C55 C66 119.37(17) . . . no
N11 C66 C55 120.55(17) . . . yes
C3 C2 H2A 120.00 . . . no
N1 C2 H2A 120.00 . . . no
C2 C3 H3A 120.00 . . . no
C4 C3 H3A 120.00 . . . no
C6 C5 H5A 120.00 . . . no
C4 C5 H5A 120.00 . . . no
N1 C6 H6A 120.00 . . . no
C5 C6 H6A 120.00 . . . no
N11 C22 H22A 120.00 . . . no
C33 C22 H22A 120.00 . . . no
C44 C33 H33A 120.00 . . . no
C22 C33 H33A 120.00 . . . no
C44 C55 H55A 120.00 . . . no
C66 C55 H55A 120.00 . . . no
N11 C66 H66A 120.00 . . . no
C55 C66 H66A 120.00 . . . no

loop_
_geom_bond_atom_site_label_1
_geom_bond_atom_site_label_2
_geom_bond_distance
_geom_bond_site_symmetry_1
_geom_bond_site_symmetry_2
_geom_bond_publ_flag
P1 O1 1.4937(13) . . yes
P1 O2 1.5195(14) . . yes
P1 O3 1.5666(15) . . yes
P1 O4 1.5603(16) . . yes
P2 O5 1.4937(14) . . yes
P2 O6 1.5115(17) . . yes
P2 O7 1.5502(17) . . yes
P2 O8 1.550(2) . . yes
O3 H3B 0.834(17) . . no
O4 H4B 0.838(19) . . no
O7 H7B 0.830(17) . . no
O8 H8B 0.84(2) . . no
O9 H9B 0.84(2) . . no
O9 H9C 0.84(2) . . no
O10 H10B 0.840(13) . . no
O10 H10C 0.84(2) . . no
N1 C2 1.329(2) . . yes
N1 C6 1.336(3) . . yes
N11 C22 1.334(3) . . yes
N11 C66 1.328(3) . . yes
N1 H1 0.95(3) . . no
N11 H11 0.95(3) . . no
C2 C3 1.385(3) . . no
C3 C4 1.393(3) . . no
C4 C44 1.494(2) . . no
C4 C5 1.394(3) . . no
C5 C6 1.381(3) . . no
C22 C33 1.381(3) . . no
C33 C44 1.396(3) . . no
C44 C55 1.390(3) . . no
C55 C66 1.383(3) . . no
C2 H2A 0.9500 . . no
C3 H3A 0.9500 . . no
C5 H5A 0.9500 . . no
C6 H6A 0.9500 . . no
C22 H22A 0.9500 . . no
C33 H33A 0.9500 . . no
C55 H55A 0.9500 . . no
C66 H66A 0.9500 . . no

loop_
_geom_hbond_atom_site_label_D
_geom_hbond_atom_site_label_H
_geom_hbond_atom_site_label_A
_geom_hbond_distance_DH
_geom_hbond_distance_HA
_geom_hbond_distance_DA
_geom_hbond_angle_DHA
_geom_hbond_site_symmetry_A
_geom_hbond_publ_flag
N1 H1 O2 0.95(3) 1.67(3) 2.616(2) 174(2) 3_565 yes
O3 H3B O1 0.834(17) 1.771(18) 2.5877(19) 166(3) 4_564 yes
O4 H4B O2 0.838(19) 1.70(2) 2.533(2) 174(3) 2_545 yes
O7 H7B O5 0.830(17) 1.760(18) 2.580(2) 169(3) 4_554 yes
O8 H8B O6 0.84(2) 1.64(2) 2.478(2) 173(3) 2_655 yes
O9 H9B O5 0.84(2) 2.03(2) 2.843(2) 163(2) 2_655 yes
O9 H9C O10 0.84(2) 1.885(19) 2.712(3) 167(4) 4_564 yes
O10 H10B O1 0.840(13) 1.942(13) 2.781(2) 177(3) . yes
O10 H10C O9 0.84(2) 1.87(2) 2.706(3) 174(2) . yes
N11 H11 O6 0.95(3) 1.64(3) 2.593(2) 172(3) 4_555 yes

loop_
_geom_torsion_atom_site_label_1
_geom_torsion_atom_site_label_2
_geom_torsion_atom_site_label_3
_geom_torsion_atom_site_label_4
_geom_torsion
_geom_torsion_site_symmetry_1
_geom_torsion_site_symmetry_2
_geom_torsion_site_symmetry_3
_geom_torsion_site_symmetry_4
_geom_torsion_publ_flag
C6 N1 C2 C3 -0.4(3) . . . . no
C2 N1 C6 C5 0.1(3) . . . . no
C66 N11 C22 C33 -1.6(3) . . . . no
C22 N11 C66 C55 0.5(3) . . . . no
N1 C2 C3 C4 0.8(3) . . . . no
C2 C3 C4 C5 -0.9(3) . . . . no
C2 C3 C4 C44 179.01(17) . . . . no
C3 C4 C44 C55 159.53(18) . . . . no
C3 C4 C44 C33 -20.8(3) . . . . no
C5 C4 C44 C33 159.05(18) . . . . no
C5 C4 C44 C55 -20.6(3) . . . . no
C3 C4 C5 C6 0.6(3) . . . . no
C44 C4 C5 C6 -179.35(17) . . . . no
C4 C5 C6 N1 -0.1(3) . . . . no
N11 C22 C33 C44 1.3(3) . . . . no
C22 C33 C44 C55 0.1(3) . . . . no
C22 C33 C44 C4 -179.53(17) . . . . no
C33 C44 C55 C66 -1.2(3) . . . . no
C4 C44 C55 C66 178.44(17) . . . . no
C44 C55 C66 N11 0.9(3) . . . . no

loop_
_cod_related_entry_id
_cod_related_entry_database
_cod_related_entry_code
1 ChemSpider 30653521
